data_7043055
loop_
_publ_author_name
'Carmona, Daniel'
'Carmona, Mar\'ia'
'Rodr\'iguez, Ricardo'
'M\'endez, Isabel'
'Passarelli, Vincenzo'
'Lahoz, Fernando J.'
'Garc\'ia-Ordu\~na, Pilar'

_publ_section_title
;
 Stereospecific control of the metal-centred chirality of rhodium(III) and
 iridium(III) complexes bearing tetradentate CNN&#x2019;P ligands
;
_journal_name_full 'Dalton Trans.'
_journal_paper_doi 10.1039/C7DT01446E
_journal_year 2017
_chemical_formula_moiety 'C33 H27 Cl2 F3 N2 P Rh, 0.5(H2 O)'
_chemical_formula_sum 'C33 H28 Cl2 F3 N2 O0.5 P Rh'
_chemical_formula_weight 722.35
_chemical_name_systematic
;
 ?
;
_space_group_crystal_system orthorhombic
_space_group_IT_number 29
_space_group_name_Hall 'P 2c -2ac'
_space_group_name_H-M_alt 'P c a 21'
_symmetry_space_group_name_Hall 'P 2c -2ac'
_symmetry_space_group_name_H-M 'P c a 21'
_atom_sites_solution_hydrogens geom
_audit_creation_method SHELXL-2014
_audit_update_record
;
2017-04-21 deposited with the CCDC.
2017-05-19 downloaded from the CCDC.
;
_cell_angle_alpha 90
_cell_angle_beta 90
_cell_angle_gamma 90
_cell_formula_units_Z 4
_cell_length_a 13.3199(6)
_cell_length_b 11.3820(5)
_cell_length_c 20.6691(9)
_cell_measurement_reflns_used 9923
_cell_measurement_temperature 100(2)
_cell_measurement_theta_max 28.493
_cell_measurement_theta_min 2.353
_cell_volume 3133.6(2)
_computing_cell_refinement 'SAINT+ in APEX2 v. 2008.4 (Bruker AXS, 2008)'
_computing_data_collection 'SMART in APEX2 v. 2008.4 (Bruker AXS, 2008)'
_computing_data_reduction 'SAINT+ in APEX2 v. 2008.4 (Bruker AXS, 2008)'
_computing_molecular_graphics 'XP program, SHELXTL v6.12, Bruker2000'
_computing_publication_material 'XCIF program, PLATON(Spek, 1998)'
_computing_structure_refinement 'SHELXL-2014 (Sheldrick, 2014)'
_computing_structure_solution 'SHELXS-2013 (Sheldrick, 2013)'
_diffrn_ambient_temperature 100(2)
_diffrn_detector_area_resol_mean 8.26
_diffrn_measured_fraction_theta_full 0.998
_diffrn_measured_fraction_theta_max 0.940
_diffrn_measurement_device_type 'Bruker SMART APEX CCD system'
_diffrn_measurement_method 'narrow \w frames'
_diffrn_radiation_monochromator graphite
_diffrn_radiation_source 'fine-focus sealed tube'
_diffrn_radiation_type MoK\a
_diffrn_radiation_wavelength 0.71073
_diffrn_reflns_av_R_equivalents 0.0215
_diffrn_reflns_av_unetI/netI 0.0169
_diffrn_reflns_Laue_measured_fraction_full 0.998
_diffrn_reflns_Laue_measured_fraction_max 0.940
_diffrn_reflns_limit_h_max 17
_diffrn_reflns_limit_h_min -17
_diffrn_reflns_limit_k_max 15
_diffrn_reflns_limit_k_min -15
_diffrn_reflns_limit_l_max 27
_diffrn_reflns_limit_l_min -27
_diffrn_reflns_number 36228
_diffrn_reflns_point_group_measured_fraction_full 0.998
_diffrn_reflns_point_group_measured_fraction_max 0.919
_diffrn_reflns_theta_full 25.242
_diffrn_reflns_theta_max 28.625
_diffrn_reflns_theta_min 1.971
_diffrn_standards_decay_% 0
_exptl_absorpt_coefficient_mu 0.812
_exptl_absorpt_correction_T_max 0.8422
_exptl_absorpt_correction_T_min 0.7663
_exptl_absorpt_correction_type multi-scan
_exptl_absorpt_process_details
;
 SADABS: Area-Detector Absorption Correction. (1996) Bruker-AXS 
 within APEX2 package.
;
_exptl_crystal_colour yellow
_exptl_crystal_density_diffrn 1.531
_exptl_crystal_description prism
_exptl_crystal_F_000 1460
_exptl_crystal_recrystallization_method 'Re-crystallisation from solvent: Dichloromethane'
_exptl_crystal_size_max 0.392
_exptl_crystal_size_mid 0.320
_exptl_crystal_size_min 0.150
_refine_diff_density_max 0.834
_refine_diff_density_min -0.375
_refine_diff_density_rms 0.067
_refine_ls_abs_structure_details
;
 Flack x determined using 3341 quotients [(I+)-(I-)]/[(I+)+(I-)]
 (Parsons, Flack and Wagner, Acta Cryst. B69 (2013) 249-259).
;
_refine_ls_abs_structure_Flack -0.030(5)
_refine_ls_extinction_method none
_refine_ls_goodness_of_fit_ref 0.974
_refine_ls_hydrogen_treatment constr
_refine_ls_matrix_type full
_refine_ls_number_parameters 388
_refine_ls_number_reflns 7377
_refine_ls_number_restraints 2
_refine_ls_restrained_S_all 0.974
_refine_ls_R_factor_all 0.0216
_refine_ls_R_factor_gt 0.0207
_refine_ls_shift/su_max 0.022
_refine_ls_shift/su_mean 0.001
_refine_ls_structure_factor_coef Fsqd
_refine_ls_weighting_details 'w=1/[\s^2^(Fo^2^)+(0.0422P)^2^+0.6560P] where P=(Fo^2^+2Fc^2^)/3'
_refine_ls_weighting_scheme calc
_refine_ls_wR_factor_gt 0.0556
_refine_ls_wR_factor_ref 0.0563
_reflns_Friedel_coverage 0.901
_reflns_Friedel_fraction_full 0.998
_reflns_Friedel_fraction_max 0.896
_reflns_number_gt 7187
_reflns_number_total 7377
_reflns_threshold_expression 'I > 2\s(I)'
_cod_data_source_file c7dt01446e2.cif
_cod_data_source_block cmpnd_7
_cod_original_formula_sum 'C33 H28 Cl2 F3 N2 O0.50 P Rh'
_cod_database_code 7043055
_shelx_space_group_comment
;
The symmetry employed for this shelxl refinement is uniquely defined
by the following loop, which should always be used as a source of
symmetry information in preference to the above space-group names.
They are only intended as comments.
;
_shelxl_version_number 2014-3

loop_
_space_group_symop_operation_xyz
'x, y, z'
'-x, -y, z+1/2'
'-x+1/2, y, z+1/2'
'x+1/2, -y, z'

loop_
_atom_site_label
_atom_site_type_symbol
_atom_site_fract_x
_atom_site_fract_y
_atom_site_fract_z
_atom_site_U_iso_or_equiv
_atom_site_adp_type
_atom_site_occupancy
_atom_site_site_symmetry_order
_atom_site_calc_flag
_atom_site_refinement_flags_posn
_atom_site_refinement_flags_adp
_atom_site_refinement_flags_occupancy
_atom_site_disorder_assembly
_atom_site_disorder_group
Rh Rh 0.63603(2) 0.65255(2) 0.51680(2) 0.01289(6) Uani 1 1 d . . . . .
Cl1 Cl 0.78974(5) 0.72546(6) 0.55716(3) 0.02026(13) Uani 1 1 d . . . . .
Cl2 Cl 0.72196(5) 0.50202(5) 0.45008(3) 0.01895(13) Uani 1 1 d . . . . .
P P 0.63523(5) 0.78687(6) 0.43614(3) 0.01447(13) Uani 1 1 d . . . . .
F1 F 0.37388(19) 1.0808(2) 0.68290(13) 0.0480(6) Uani 1 1 d . . . . .
F2 F 0.36959(14) 0.94345(19) 0.75281(9) 0.0341(5) Uani 1 1 d . . . . .
F3 F 0.25855(16) 0.9481(2) 0.67791(11) 0.0469(6) Uani 1 1 d . . . . .
N1 N 0.49712(16) 0.57952(18) 0.49299(11) 0.0138(4) Uani 1 1 d . . . . .
N2 N 0.62446(17) 0.5260(2) 0.59129(13) 0.0192(5) Uani 1 1 d . . . . .
C1 C 0.7319(2) 0.7672(2) 0.37432(14) 0.0192(5) Uani 1 1 d . . . . .
C2 C 0.7105(2) 0.7771(3) 0.30829(15) 0.0240(6) Uani 1 1 d . . . . .
H2 H 0.6436 0.7914 0.2946 0.029 Uiso 1 1 calc R U . . .
C3 C 0.7863(3) 0.7661(3) 0.26250(16) 0.0311(7) Uani 1 1 d . . . . .
H3 H 0.7709 0.7720 0.2177 0.037 Uiso 1 1 calc R U . . .
C4 C 0.8843(3) 0.7465(3) 0.28203(17) 0.0330(7) Uani 1 1 d . . . . .
H4 H 0.9363 0.7407 0.2507 0.040 Uiso 1 1 calc R U . . .
C5 C 0.9068(2) 0.7354(3) 0.34736(17) 0.0310(7) Uani 1 1 d . . . . .
H5 H 0.9740 0.7212 0.3607 0.037 Uiso 1 1 calc R U . . .
C6 C 0.8310(2) 0.7452(3) 0.39314(15) 0.0247(6) Uani 1 1 d . . . . .
H6 H 0.8466 0.7368 0.4378 0.030 Uiso 1 1 calc R U . . .
C7 C 0.6488(2) 0.9399(2) 0.46089(13) 0.0173(5) Uani 1 1 d . . . . .
C8 C 0.5666(2) 1.0018(2) 0.48544(13) 0.0214(6) Uani 1 1 d . . . . .
H8 H 0.5036 0.9635 0.4898 0.026 Uiso 1 1 calc R U . . .
C9 C 0.5761(2) 1.1182(3) 0.50342(14) 0.0258(6) Uani 1 1 d . . . . .
H9 H 0.5195 1.1597 0.5195 0.031 Uiso 1 1 calc R U . . .
C10 C 0.6683(3) 1.1747(3) 0.49807(15) 0.0283(7) Uani 1 1 d . . . . .
H10 H 0.6748 1.2551 0.5098 0.034 Uiso 1 1 calc R U . . .
C11 C 0.7506(2) 1.1127(3) 0.47539(15) 0.0263(6) Uani 1 1 d . . . . .
H11 H 0.8139 1.1506 0.4725 0.032 Uiso 1 1 calc R U . . .
C12 C 0.7416(2) 0.9960(2) 0.45691(14) 0.0215(5) Uani 1 1 d . . . . .
H12 H 0.7987 0.9543 0.4416 0.026 Uiso 1 1 calc R U . . .
C13 C 0.5169(2) 0.7894(2) 0.39169(13) 0.0168(5) Uani 1 1 d . . . . .
C14 C 0.4894(2) 0.8916(2) 0.35725(13) 0.0197(5) Uani 1 1 d . . . . .
H14 H 0.5330 0.9577 0.3575 0.024 Uiso 1 1 calc R U . . .
C15 C 0.4001(2) 0.8972(2) 0.32309(14) 0.0222(6) Uani 1 1 d . . . . .
H15 H 0.3830 0.9663 0.2998 0.027 Uiso 1 1 calc R U . . .
C16 C 0.3355(2) 0.8010(3) 0.32306(14) 0.0221(5) Uani 1 1 d . . . . .
H16 H 0.2736 0.8045 0.3003 0.027 Uiso 1 1 calc R U . . .
C17 C 0.36224(19) 0.6996(3) 0.35671(13) 0.0190(6) Uani 1 1 d . . . . .
H17 H 0.3180 0.6341 0.3564 0.023 Uiso 1 1 calc R U . . .
C18 C 0.4520(2) 0.6920(2) 0.39065(12) 0.0158(5) Uani 1 1 d . . . . .
C19 C 0.4766(2) 0.5757(2) 0.42179(12) 0.0154(5) Uani 1 1 d . . . . .
H19A H 0.4199 0.5213 0.4141 0.019 Uiso 1 1 calc R U . . .
H19B H 0.5363 0.5424 0.3999 0.019 Uiso 1 1 calc R U . . .
C20 C 0.50347(18) 0.4536(2) 0.51458(15) 0.0172(4) Uani 1 1 d . . . . .
H20A H 0.4352 0.4193 0.5162 0.021 Uiso 1 1 calc R U . . .
H20B H 0.5436 0.4080 0.4830 0.021 Uiso 1 1 calc R U . . .
C21 C 0.5511(2) 0.4458(2) 0.57998(13) 0.0195(5) Uani 1 1 d . . . . .
C22 C 0.5271(3) 0.3607(3) 0.62511(17) 0.0304(7) Uani 1 1 d . . . . .
H22 H 0.4752 0.3054 0.6167 0.036 Uiso 1 1 calc R U . . .
C23 C 0.5801(3) 0.3575(3) 0.68304(19) 0.0453(10) Uani 1 1 d . . . . .
H23 H 0.5655 0.2994 0.7147 0.054 Uiso 1 1 calc R U . . .
C24 C 0.6538(3) 0.4395(4) 0.69389(19) 0.0456(10) Uani 1 1 d . . . . .
H24 H 0.6905 0.4389 0.7333 0.055 Uiso 1 1 calc R U . . .
C25 C 0.6744(3) 0.5233(3) 0.64683(15) 0.0305(7) Uani 1 1 d . . . . .
H25 H 0.7254 0.5799 0.6546 0.037 Uiso 1 1 calc R U . . .
C26 C 0.4131(2) 0.6398(2) 0.52999(12) 0.0164(6) Uani 1 1 d . . . . .
H26A H 0.3639 0.6726 0.4989 0.020 Uiso 1 1 calc R U . . .
H26B H 0.3779 0.5813 0.5572 0.020 Uiso 1 1 calc R U . . .
C27 C 0.4526(2) 0.7368(2) 0.57211(13) 0.0169(5) Uani 1 1 d . . . . .
C28 C 0.5552(2) 0.7606(2) 0.57198(12) 0.0157(5) Uani 1 1 d . . . . .
C29 C 0.5913(2) 0.8528(2) 0.61088(14) 0.0194(6) Uani 1 1 d . . . . .
H29 H 0.6611 0.8700 0.6114 0.023 Uiso 1 1 calc R U . . .
C30 C 0.5263(2) 0.9185(2) 0.64834(14) 0.0211(5) Uani 1 1 d . . . . .
H30 H 0.5516 0.9806 0.6744 0.025 Uiso 1 1 calc R U . . .
C31 C 0.4239(2) 0.8941(3) 0.64806(13) 0.0212(5) Uani 1 1 d . . . . .
C32 C 0.3863(2) 0.8021(3) 0.61007(13) 0.0208(5) Uani 1 1 d . . . . .
H32 H 0.3166 0.7844 0.6102 0.025 Uiso 1 1 calc R U . . .
C33 C 0.3566(2) 0.9657(3) 0.68956(16) 0.0274(7) Uani 1 1 d . . . . .
O1A O 0.6711(12) 0.4771(13) 0.3041(8) 0.086(4) Uiso 0.312(9) 1 d . U P A 1
O1B O 0.593(2) 0.476(2) 0.2734(13) 0.086(4) Uiso 0.181(8) 1 d . U P B 2

loop_
_atom_site_aniso_label
_atom_site_aniso_U_11
_atom_site_aniso_U_22
_atom_site_aniso_U_33
_atom_site_aniso_U_23
_atom_site_aniso_U_13
_atom_site_aniso_U_12
Rh 0.01304(9) 0.01201(9) 0.01363(9) -0.00004(8) -0.00089(8) 0.00053(6)
Cl1 0.0151(3) 0.0232(3) 0.0224(3) -0.0031(3) -0.0027(2) -0.0008(2)
Cl2 0.0176(3) 0.0167(3) 0.0226(3) -0.0019(2) 0.0007(2) 0.0042(2)
P 0.0155(3) 0.0122(3) 0.0157(3) 0.0003(2) 0.0002(2) -0.0006(2)
F1 0.0689(16) 0.0247(10) 0.0504(14) -0.0039(10) 0.0268(11) 0.0150(10)
F2 0.0406(12) 0.0427(12) 0.0189(9) -0.0069(8) 0.0052(7) 0.0045(8)
F3 0.0270(10) 0.0686(16) 0.0450(13) -0.0270(11) -0.0026(9) 0.0178(10)
N1 0.0140(10) 0.0117(10) 0.0156(9) 0.0012(7) -0.0002(8) -0.0001(8)
N2 0.0192(11) 0.0196(11) 0.0188(12) 0.0020(9) -0.0015(9) -0.0002(8)
C1 0.0233(13) 0.0138(12) 0.0206(13) 0.0010(10) 0.0045(10) -0.0011(10)
C2 0.0290(15) 0.0225(14) 0.0204(14) 0.0023(11) 0.0013(11) 0.0043(11)
C3 0.0407(19) 0.0301(16) 0.0224(15) 0.0061(12) 0.0091(14) 0.0106(13)
C4 0.0357(17) 0.0322(17) 0.0311(17) 0.0085(13) 0.0169(14) 0.0077(13)
C5 0.0242(15) 0.0313(16) 0.0374(18) 0.0046(13) 0.0081(13) 0.0051(12)
C6 0.0241(14) 0.0270(15) 0.0231(14) 0.0044(11) 0.0026(12) 0.0036(11)
C7 0.0217(13) 0.0127(12) 0.0175(13) 0.0027(10) -0.0014(10) -0.0013(9)
C8 0.0240(14) 0.0183(13) 0.0221(14) -0.0003(10) -0.0008(11) 0.0005(10)
C9 0.0308(15) 0.0198(13) 0.0269(18) -0.0041(10) -0.0039(11) 0.0054(11)
C10 0.0380(17) 0.0155(12) 0.0315(17) -0.0016(11) -0.0061(13) -0.0034(12)
C11 0.0288(15) 0.0208(14) 0.0293(15) 0.0004(11) -0.0024(12) -0.0075(12)
C12 0.0244(13) 0.0180(12) 0.0222(14) 0.0013(10) 0.0003(11) -0.0029(10)
C13 0.0198(12) 0.0157(12) 0.0151(12) 0.0001(9) -0.0019(10) 0.0017(10)
C14 0.0256(14) 0.0155(12) 0.0179(13) 0.0032(10) 0.0002(10) -0.0006(10)
C15 0.0263(14) 0.0197(14) 0.0207(13) 0.0038(10) -0.0001(11) 0.0052(11)
C16 0.0210(13) 0.0255(15) 0.0197(13) 0.0019(11) -0.0039(11) 0.0040(11)
C17 0.0203(14) 0.0218(15) 0.0149(13) -0.0008(10) 0.0005(9) -0.0023(10)
C18 0.0200(12) 0.0158(12) 0.0118(11) -0.0004(9) 0.0007(9) 0.0007(10)
C19 0.0194(12) 0.0133(11) 0.0136(12) -0.0002(9) -0.0016(9) -0.0006(9)
C20 0.0218(11) 0.0119(10) 0.0178(11) 0.0025(11) -0.0022(12) -0.0007(8)
C21 0.0207(13) 0.0168(12) 0.0211(13) 0.0026(10) -0.0028(10) -0.0002(10)
C22 0.0355(18) 0.0249(15) 0.0307(17) 0.0097(12) -0.0082(14) -0.0081(12)
C23 0.058(3) 0.045(2) 0.0332(19) 0.0239(15) -0.0166(18) -0.0187(18)
C24 0.059(2) 0.047(2) 0.0299(19) 0.0164(16) -0.0230(17) -0.0158(18)
C25 0.0362(17) 0.0296(16) 0.0256(15) 0.0065(12) -0.0094(13) -0.0065(13)
C26 0.0158(12) 0.0168(12) 0.0166(16) 0.0000(9) 0.0017(9) 0.0004(9)
C27 0.0201(13) 0.0162(12) 0.0146(12) 0.0006(9) -0.0013(9) 0.0009(9)
C28 0.0188(12) 0.0150(12) 0.0133(12) 0.0003(9) -0.0018(9) 0.0006(9)
C29 0.0191(14) 0.0212(14) 0.0180(13) -0.0033(10) -0.0021(10) 0.0001(10)
C30 0.0283(14) 0.0192(13) 0.0159(13) -0.0048(10) -0.0027(11) 0.0006(10)
C31 0.0267(14) 0.0218(13) 0.0150(12) -0.0018(10) 0.0006(10) 0.0062(11)
C32 0.0190(12) 0.0265(15) 0.0169(13) -0.0021(11) 0.0003(10) 0.0046(11)
C33 0.0300(16) 0.0300(17) 0.0223(15) -0.0082(12) 0.0033(11) 0.0061(12)

loop_
_atom_type_symbol
_atom_type_description
_atom_type_scat_dispersion_real
_atom_type_scat_dispersion_imag
_atom_type_scat_source
C C 0.0033 0.0016 'International Tables Vol C Tables 4.2.6.8 and 6.1.1.4'
H H 0.0000 0.0000 'International Tables Vol C Tables 4.2.6.8 and 6.1.1.4'
Cl Cl 0.1484 0.1585 'International Tables Vol C Tables 4.2.6.8 and 6.1.1.4'
F F 0.0171 0.0103 'International Tables Vol C Tables 4.2.6.8 and 6.1.1.4'
N N 0.0061 0.0033 'International Tables Vol C Tables 4.2.6.8 and 6.1.1.4'
P P 0.1023 0.0942 'International Tables Vol C Tables 4.2.6.8 and 6.1.1.4'
Rh Rh -1.1178 0.9187 'International Tables Vol C Tables 4.2.6.8 and 6.1.1.4'
O O 0.0106 0.0060 'International Tables Vol C Tables 4.2.6.8 and 6.1.1.4'

loop_
_geom_angle_atom_site_label_1
_geom_angle_atom_site_label_2
_geom_angle_atom_site_label_3
_geom_angle
C28 Rh N1 84.37(10)
C28 Rh N2 87.96(10)
N1 Rh N2 80.54(9)
C28 Rh P 90.12(7)
N1 Rh P 95.24(6)
N2 Rh P 175.52(6)
C28 Rh Cl1 92.82(8)
N1 Rh Cl1 172.66(6)
N2 Rh Cl1 92.60(7)
P Rh Cl1 91.54(2)
C28 Rh Cl2 173.75(8)
N1 Rh Cl2 90.16(6)
N2 Rh Cl2 88.16(7)
P Rh Cl2 93.40(2)
Cl1 Rh Cl2 92.24(2)
C7 P C13 102.24(12)
C7 P C1 104.05(12)
C13 P C1 104.97(12)
C7 P Rh 115.98(9)
C13 P Rh 112.70(9)
C1 P Rh 115.43(9)
C19 N1 C20 105.9(2)
C19 N1 C26 111.93(19)
C20 N1 C26 108.83(19)
C19 N1 Rh 113.88(16)
C20 N1 Rh 105.06(14)
C26 N1 Rh 110.75(15)
C25 N2 C21 119.6(3)
C25 N2 Rh 127.5(2)
C21 N2 Rh 112.67(19)
C2 C1 C6 118.5(3)
C2 C1 P 122.0(2)
C6 C1 P 119.5(2)
C3 C2 C1 120.7(3)
C3 C2 H2 119.7
C1 C2 H2 119.7
C4 C3 C2 120.1(3)
C4 C3 H3 120.0
C2 C3 H3 120.0
C3 C4 C5 120.1(3)
C3 C4 H4 119.9
C5 C4 H4 119.9
C6 C5 C4 119.9(3)
C6 C5 H5 120.1
C4 C5 H5 120.1
C5 C6 C1 120.7(3)
C5 C6 H6 119.6
C1 C6 H6 119.6
C12 C7 C8 119.0(3)
C12 C7 P 120.6(2)
C8 C7 P 120.4(2)
C9 C8 C7 120.6(3)
C9 C8 H8 119.7
C7 C8 H8 119.7
C8 C9 C10 120.2(3)
C8 C9 H9 119.9
C10 C9 H9 119.9
C11 C10 C9 119.3(3)
C11 C10 H10 120.3
C9 C10 H10 120.3
C10 C11 C12 120.9(3)
C10 C11 H11 119.6
C12 C11 H11 119.6
C11 C12 C7 119.9(3)
C11 C12 H12 120.1
C7 C12 H12 120.1
C18 C13 C14 118.9(2)
C18 C13 P 121.73(19)
C14 C13 P 119.4(2)
C15 C14 C13 121.2(3)
C15 C14 H14 119.4
C13 C14 H14 119.4
C14 C15 C16 119.7(3)
C14 C15 H15 120.2
C16 C15 H15 120.2
C15 C16 C17 119.5(3)
C15 C16 H16 120.2
C17 C16 H16 120.2
C18 C17 C16 121.6(3)
C18 C17 H17 119.2
C16 C17 H17 119.2
C17 C18 C13 119.2(2)
C17 C18 C19 117.2(2)
C13 C18 C19 123.5(2)
N1 C19 C18 115.7(2)
N1 C19 H19A 108.4
C18 C19 H19A 108.4
N1 C19 H19B 108.4
C18 C19 H19B 108.4
H19A C19 H19B 107.4
C21 C20 N1 110.4(2)
C21 C20 H20A 109.6
N1 C20 H20A 109.6
C21 C20 H20B 109.6
N1 C20 H20B 109.6
H20A C20 H20B 108.1
N2 C21 C22 121.4(3)
N2 C21 C20 114.9(2)
C22 C21 C20 123.6(3)
C21 C22 C23 118.8(3)
C21 C22 H22 120.6
C23 C22 H22 120.6
C24 C23 C22 119.1(3)
C24 C23 H23 120.4
C22 C23 H23 120.4
C23 C24 C25 119.5(3)
C23 C24 H24 120.2
C25 C24 H24 120.2
N2 C25 C24 121.5(3)
N2 C25 H25 119.3
C24 C25 H25 119.3
C27 C26 N1 111.5(2)
C27 C26 H26A 109.3
N1 C26 H26A 109.3
C27 C26 H26B 109.3
N1 C26 H26B 109.3
H26A C26 H26B 108.0
C28 C27 C32 121.2(2)
C28 C27 C26 119.0(2)
C32 C27 C26 119.8(2)
C27 C28 C29 118.6(2)
C27 C28 Rh 114.26(19)
C29 C28 Rh 127.1(2)
C30 C29 C28 120.7(3)
C30 C29 H29 119.7
C28 C29 H29 119.7
C29 C30 C31 120.2(3)
C29 C30 H30 119.9
C31 C30 H30 119.9
C30 C31 C32 120.1(3)
C30 C31 C33 118.7(3)
C32 C31 C33 121.2(3)
C27 C32 C31 119.1(3)
C27 C32 H32 120.4
C31 C32 H32 120.4
F1 C33 F3 107.2(3)
F1 C33 F2 105.2(3)
F3 C33 F2 105.8(3)
F1 C33 C31 112.0(3)
F3 C33 C31 113.7(3)
F2 C33 C31 112.4(3)

loop_
_geom_bond_atom_site_label_1
_geom_bond_atom_site_label_2
_geom_bond_distance
Rh C28 1.993(3)
Rh N1 2.087(2)
Rh N2 2.114(3)
Rh P 2.2620(7)
Rh Cl1 2.3615(7)
Rh Cl2 2.4794(7)
P C7 1.824(3)
P C13 1.825(3)
P C1 1.828(3)
F1 C33 1.338(4)
F2 C33 1.343(4)
F3 C33 1.342(4)
N1 C19 1.497(3)
N1 C20 1.503(3)
N1 C26 1.519(3)
N2 C25 1.327(4)
N2 C21 1.358(4)
C1 C2 1.398(4)
C1 C6 1.399(4)
C2 C3 1.389(4)
C2 H2 0.9500
C3 C4 1.384(5)
C3 H3 0.9500
C4 C5 1.389(5)
C4 H4 0.9500
C5 C6 1.388(4)
C5 H5 0.9500
C6 H6 0.9500
C7 C12 1.394(4)
C7 C8 1.398(4)
C8 C9 1.382(4)
C8 H8 0.9500
C9 C10 1.390(5)
C9 H9 0.9500
C10 C11 1.385(5)
C10 H10 0.9500
C11 C12 1.388(4)
C11 H11 0.9500
C12 H12 0.9500
C13 C18 1.406(4)
C13 C14 1.412(4)
C14 C15 1.385(4)
C14 H14 0.9500
C15 C16 1.393(4)
C15 H15 0.9500
C16 C17 1.394(4)
C16 H16 0.9500
C17 C18 1.389(4)
C17 H17 0.9500
C18 C19 1.508(3)
C19 H19A 0.9900
C19 H19B 0.9900
C20 C21 1.496(4)
C20 H20A 0.9900
C20 H20B 0.9900
C21 C22 1.382(4)
C22 C23 1.391(5)
C22 H22 0.9500
C23 C24 1.373(5)
C23 H23 0.9500
C24 C25 1.389(5)
C24 H24 0.9500
C25 H25 0.9500
C26 C27 1.500(4)
C26 H26A 0.9900
C26 H26B 0.9900
C27 C28 1.394(4)
C27 C32 1.395(4)
C28 C29 1.406(4)
C29 C30 1.381(4)
C29 H29 0.9500
C30 C31 1.392(4)
C30 H30 0.9500
C31 C32 1.401(4)
C31 C33 1.485(4)
C32 H32 0.9500

loop_
_geom_torsion_atom_site_label_1
_geom_torsion_atom_site_label_2
_geom_torsion_atom_site_label_3
_geom_torsion_atom_site_label_4
_geom_torsion
C7 P C1 C2 -96.2(2)
C13 P C1 C2 10.8(3)
Rh P C1 C2 135.5(2)
C7 P C1 C6 81.8(2)
C13 P C1 C6 -171.1(2)
Rh P C1 C6 -46.4(2)
C6 C1 C2 C3 -0.5(4)
P C1 C2 C3 177.5(2)
C1 C2 C3 C4 -0.7(5)
C2 C3 C4 C5 1.3(5)
C3 C4 C5 C6 -0.7(5)
C4 C5 C6 C1 -0.6(5)
C2 C1 C6 C5 1.1(4)
P C1 C6 C5 -176.9(2)
C13 P C7 C12 -137.6(2)
C1 P C7 C12 -28.5(3)
Rh P C7 C12 99.4(2)
C13 P C7 C8 43.7(3)
C1 P C7 C8 152.8(2)
Rh P C7 C8 -79.3(2)
C12 C7 C8 C9 2.2(4)
P C7 C8 C9 -179.1(2)
C7 C8 C9 C10 -0.9(4)
C8 C9 C10 C11 -0.9(5)
C9 C10 C11 C12 1.2(5)
C10 C11 C12 C7 0.2(5)
C8 C7 C12 C11 -1.9(4)
P C7 C12 C11 179.4(2)
C7 P C13 C18 -148.3(2)
C1 P C13 C18 103.4(2)
Rh P C13 C18 -23.1(2)
C7 P C13 C14 31.8(2)
C1 P C13 C14 -76.5(2)
Rh P C13 C14 157.06(19)
C18 C13 C14 C15 0.3(4)
P C13 C14 C15 -179.8(2)
C13 C14 C15 C16 0.6(4)
C14 C15 C16 C17 -0.9(4)
C15 C16 C17 C18 0.2(4)
C16 C17 C18 C13 0.8(4)
C16 C17 C18 C19 -176.2(3)
C14 C13 C18 C17 -1.0(4)
P C13 C18 C17 179.1(2)
C14 C13 C18 C19 175.7(2)
P C13 C18 C19 -4.1(4)
C20 N1 C19 C18 171.4(2)
C26 N1 C19 C18 52.9(3)
Rh N1 C19 C18 -73.6(2)
C17 C18 C19 N1 -124.4(3)
C13 C18 C19 N1 58.8(3)
C19 N1 C20 C21 164.4(2)
C26 N1 C20 C21 -75.1(2)
Rh N1 C20 C21 43.6(2)
C25 N2 C21 C22 -0.1(5)
Rh N2 C21 C22 -175.4(3)
C25 N2 C21 C20 -177.1(3)
Rh N2 C21 C20 7.5(3)
N1 C20 C21 N2 -35.0(3)
N1 C20 C21 C22 148.0(3)
N2 C21 C22 C23 -0.4(5)
C20 C21 C22 C23 176.4(3)
C21 C22 C23 C24 0.7(6)
C22 C23 C24 C25 -0.4(7)
C21 N2 C25 C24 0.4(5)
Rh N2 C25 C24 175.0(3)
C23 C24 C25 N2 -0.1(7)
C19 N1 C26 C27 -126.9(2)
C20 N1 C26 C27 116.4(2)
Rh N1 C26 C27 1.3(2)
N1 C26 C27 C28 0.9(3)
N1 C26 C27 C32 -179.7(2)
C32 C27 C28 C29 -0.3(4)
C26 C27 C28 C29 179.1(2)
C32 C27 C28 Rh 177.8(2)
C26 C27 C28 Rh -2.8(3)
C27 C28 C29 C30 -0.1(4)
Rh C28 C29 C30 -178.0(2)
C28 C29 C30 C31 0.1(4)
C29 C30 C31 C32 0.4(4)
C29 C30 C31 C33 179.3(3)
C28 C27 C32 C31 0.8(4)
C26 C27 C32 C31 -178.6(2)
C30 C31 C32 C27 -0.8(4)
C33 C31 C32 C27 -179.7(3)
C30 C31 C33 F1 48.0(4)
C32 C31 C33 F1 -133.1(3)
C30 C31 C33 F3 169.7(3)
C32 C31 C33 F3 -11.4(4)
C30 C31 C33 F2 -70.1(4)
C32 C31 C33 F2 108.7(3)
